data_4510334
loop_
_publ_author_name
'Xu, Bing'
'Xie, Juan'
'Hu, Huai-Ming'
'Yang, Xiao-Le'
'Dong, Fa-Xin'
'Yang, Meng-Lin'
'Xue, Gang-Lin'

_publ_section_title
;
 Synthesis, Crystal Structure, and Luminescence of Zn/Cd Coordination
 Polymers with a New Fuctionalized Terpyridyl Carboxylate Ligand
;
_journal_issue 4
_journal_name_full 'Crystal Growth &amp; Design'
_journal_page_first 1629
_journal_paper_doi 10.1021/cg4016977
_journal_volume 14
_journal_year 2014
_chemical_formula_moiety 'C44 H28 N6 O4 Zn, O0.50, O0.50'
_chemical_formula_sum 'C88 H56 N12 O10 Zn2'
_chemical_formula_weight 1572.19
_chemical_name_systematic
; 
 ? 
;
_space_group_IT_number 2
_symmetry_cell_setting triclinic
_symmetry_space_group_name_Hall '-P 1'
_symmetry_space_group_name_H-M 'P -1'
_atom_sites_solution_hydrogens geom
_atom_sites_solution_primary direct
_atom_sites_solution_secondary difmap
_audit_creation_method SHELXL-97
_cell_angle_alpha 98.625(2)
_cell_angle_beta 94.455(2)
_cell_angle_gamma 116.5010(10)
_cell_formula_units_Z 1
_cell_length_a 11.5711(9)
_cell_length_b 12.1705(9)
_cell_length_c 14.5802(19)
_cell_measurement_reflns_used 2469
_cell_measurement_temperature 296(2)
_cell_measurement_theta_max 23.26
_cell_measurement_theta_min 2.86
_cell_volume 1792.3(3)
_computing_cell_refinement 'Bruker SAINT'
_computing_data_collection 'Bruker APEX2'
_computing_data_reduction 'Bruker SAINT'
_computing_molecular_graphics 'Bruker SHELXTL'
_computing_publication_material 'Bruker SHELXTL'
_computing_structure_refinement 'SHELXL-97 (Sheldrick, 2008)'
_computing_structure_solution 'SHELXS-97 (Sheldrick, 2008)'
_diffrn_ambient_temperature 296(2)
_diffrn_measured_fraction_theta_full 0.989
_diffrn_measured_fraction_theta_max 0.989
_diffrn_measurement_device_type 'Bruker APEX-II CCD'
_diffrn_measurement_method '\f and \w scans'
_diffrn_radiation_monochromator graphite
_diffrn_radiation_source 'fine-focus sealed tube'
_diffrn_radiation_type MoK\a
_diffrn_radiation_wavelength 0.71073
_diffrn_reflns_av_R_equivalents 0.0196
_diffrn_reflns_av_sigmaI/netI 0.0448
_diffrn_reflns_limit_h_max 13
_diffrn_reflns_limit_h_min -10
_diffrn_reflns_limit_k_max 9
_diffrn_reflns_limit_k_min -14
_diffrn_reflns_limit_l_max 17
_diffrn_reflns_limit_l_min -17
_diffrn_reflns_number 9141
_diffrn_reflns_theta_full 25.05
_diffrn_reflns_theta_max 25.05
_diffrn_reflns_theta_min 1.91
_exptl_absorpt_coefficient_mu 0.744
_exptl_absorpt_correction_T_max 0.932
_exptl_absorpt_correction_T_min 0.858
_exptl_absorpt_correction_type multi-scan
_exptl_absorpt_process_details sadabs
_exptl_crystal_colour colorless
_exptl_crystal_density_diffrn 1.457
_exptl_crystal_density_method 'not measured'
_exptl_crystal_description block
_exptl_crystal_F_000 808
_exptl_crystal_size_max 0.16
_exptl_crystal_size_mid 0.10
_exptl_crystal_size_min 0.08
_refine_diff_density_max 0.502
_refine_diff_density_min -0.442
_refine_diff_density_rms 0.052
_refine_ls_extinction_method none
_refine_ls_goodness_of_fit_ref 1.038
_refine_ls_hydrogen_treatment constr
_refine_ls_matrix_type full
_refine_ls_number_parameters 514
_refine_ls_number_reflns 6281
_refine_ls_number_restraints 0
_refine_ls_restrained_S_all 1.038
_refine_ls_R_factor_all 0.0635
_refine_ls_R_factor_gt 0.0462
_refine_ls_shift/su_max 0.002
_refine_ls_shift/su_mean 0.000
_refine_ls_structure_factor_coef Fsqd
_refine_ls_weighting_details 'calc w=1/[\s^2^(Fo^2^)+(0.0483P)^2^+0.7262P] where P=(Fo^2^+2Fc^2^)/3'
_refine_ls_weighting_scheme calc
_refine_ls_wR_factor_gt 0.1036
_refine_ls_wR_factor_ref 0.1129
_reflns_number_gt 4840
_reflns_number_total 6281
_reflns_threshold_expression >2sigma(I)
_cod_data_source_file cg4016977_si_003.cif
_cod_data_source_block 1
_cod_depositor_comments
;
The following automatic conversions were performed:

'_symmetry_cell_setting' value 'Triclinic' changed to 'triclinic'
according to
/usr/data/users/saulius/automatic-downloads/current/ACS/lib/dictionaries/cif_core.dic
dictionary named 'cif_core.dic' version 2.4.2 from 2011-04-26.

Automatic conversion script
Id: cif_fix_values 2281 2013-09-26 08:29:07Z andrius 
;
_cod_original_sg_symbol_H-M P-1
_cod_database_code 4510334

loop_
_symmetry_equiv_pos_as_xyz
'x, y, z'
'-x, -y, -z'

loop_
_atom_site_label
_atom_site_type_symbol
_atom_site_fract_x
_atom_site_fract_y
_atom_site_fract_z
_atom_site_U_iso_or_equiv
_atom_site_adp_type
_atom_site_occupancy
_atom_site_symmetry_multiplicity
_atom_site_calc_flag
_atom_site_refinement_flags
Zn1 Zn 0.89616(3) 1.49970(3) 0.23910(3) 0.04507(14) Uani 1 1 d .
N1 N 0.0802(2) 0.6528(2) 0.26901(18) 0.0442(6) Uani 1 1 d .
N2 N 0.5547(2) 0.9640(2) 0.35808(16) 0.0399(6) Uani 1 1 d .
N3 N 0.9929(3) 0.9744(3) 0.3638(2) 0.0687(9) Uani 1 1 d .
N4 N 0.9230(2) 1.3411(2) 0.22367(18) 0.0446(6) Uani 1 1 d .
N5 N 1.0735(2) 1.0174(2) 0.13649(16) 0.0397(6) Uani 1 1 d .
N6 N 1.4920(3) 0.9914(3) 0.1210(2) 0.0606(8) Uani 1 1 d .
O1 O 0.8478(2) 1.5222(2) 0.36528(16) 0.0559(6) Uani 1 1 d .
O2 O 0.6611(2) 1.3618(2) 0.29055(15) 0.0571(6) Uani 1 1 d .
O3 O 0.8060(3) 0.6116(3) 0.1764(2) 0.0928(11) Uani 1 1 d .
O4 O 0.8118(3) 0.4518(3) 0.0953(3) 0.1022(11) Uani 1 1 d .
C1 C 0.0905(3) 0.7523(3) 0.3294(2) 0.0499(8) Uani 1 1 d .
H1 H 0.0152 0.7479 0.3507 0.060 Uiso 1 1 calc R
C2 C 0.2053(3) 0.8599(3) 0.3615(2) 0.0487(8) Uani 1 1 d .
H2 H 0.2062 0.9272 0.4020 0.058 Uiso 1 1 calc R
C3 C 0.3207(3) 0.8687(3) 0.3337(2) 0.0387(7) Uani 1 1 d .
C4 C 0.3105(3) 0.7665(3) 0.2701(2) 0.0460(8) Uani 1 1 d .
H4 H 0.3845 0.7684 0.2482 0.055 Uiso 1 1 calc R
C5 C 0.1916(3) 0.6633(3) 0.2397(2) 0.0494(8) Uani 1 1 d .
H5 H 0.1872 0.5967 0.1963 0.059 Uiso 1 1 calc R
C6 C 0.4490(3) 0.9812(3) 0.3685(2) 0.0372(7) Uani 1 1 d .
C7 C 0.4607(3) 1.0973(3) 0.4085(2) 0.0400(7) Uani 1 1 d .
H7 H 0.3861 1.1056 0.4174 0.048 Uiso 1 1 calc R
C8 C 0.5827(3) 1.2008(3) 0.43524(19) 0.0382(7) Uani 1 1 d .
C9 C 0.6908(3) 1.1822(3) 0.4218(2) 0.0419(7) Uani 1 1 d .
H9 H 0.7746 1.2497 0.4373 0.050 Uiso 1 1 calc R
C10 C 0.6736(3) 1.0627(3) 0.3852(2) 0.0400(7) Uani 1 1 d .
C11 C 1.0120(4) 1.0860(4) 0.4075(3) 0.0664(10) Uani 1 1 d .
H11 H 1.0970 1.1450 0.4349 0.080 Uiso 1 1 calc R
C12 C 0.9141(3) 1.1209(3) 0.4153(2) 0.0544(9) Uani 1 1 d .
H12 H 0.9343 1.2014 0.4464 0.065 Uiso 1 1 calc R
C13 C 0.7861(3) 1.0360(3) 0.3767(2) 0.0420(7) Uani 1 1 d .
C14 C 0.7661(4) 0.9193(3) 0.3296(2) 0.0576(9) Uani 1 1 d .
H14 H 0.6823 0.8584 0.3014 0.069 Uiso 1 1 calc R
C15 C 0.8701(4) 0.8940(4) 0.3249(3) 0.0682(11) Uani 1 1 d .
H15 H 0.8534 0.8153 0.2923 0.082 Uiso 1 1 calc R
C16 C 0.5996(3) 1.3254(3) 0.4825(2) 0.0391(7) Uani 1 1 d .
C17 C 0.5431(3) 1.3316(3) 0.5626(2) 0.0539(9) Uani 1 1 d .
H17 H 0.4906 1.2580 0.5816 0.065 Uiso 1 1 calc R
C18 C 0.5636(4) 1.4449(4) 0.6140(3) 0.0673(11) Uani 1 1 d .
H18 H 0.5238 1.4471 0.6668 0.081 Uiso 1 1 calc R
C19 C 0.6424(4) 1.5548(4) 0.5878(3) 0.0669(11) Uani 1 1 d .
H19 H 0.6577 1.6314 0.6235 0.080 Uiso 1 1 calc R
C20 C 0.6989(3) 1.5508(3) 0.5082(3) 0.0577(9) Uani 1 1 d .
H20 H 0.7527 1.6254 0.4909 0.069 Uiso 1 1 calc R
C21 C 0.6767(3) 1.4372(3) 0.4533(2) 0.0407(7) Uani 1 1 d .
C22 C 0.7299(3) 1.4377(3) 0.3627(2) 0.0425(7) Uani 1 1 d .
C23 C 1.0360(3) 1.3369(3) 0.2368(2) 0.0516(8) Uani 1 1 d .
H23 H 1.1101 1.4098 0.2675 0.062 Uiso 1 1 calc R
C24 C 1.0493(3) 1.2311(3) 0.2077(2) 0.0491(8) Uani 1 1 d .
H24 H 1.1311 1.2340 0.2175 0.059 Uiso 1 1 calc R
C25 C 0.9405(3) 1.1200(3) 0.1636(2) 0.0377(7) Uani 1 1 d .
C26 C 0.8219(3) 1.1228(3) 0.1550(2) 0.0472(8) Uani 1 1 d .
H26 H 0.7451 1.0497 0.1294 0.057 Uiso 1 1 calc R
C27 C 0.8172(3) 1.2331(3) 0.1841(2) 0.0481(8) Uani 1 1 d .
H27 H 0.7365 1.2327 0.1760 0.058 Uiso 1 1 calc R
C28 C 0.9516(3) 1.0056(3) 0.12690(19) 0.0380(7) Uani 1 1 d .
C29 C 0.8432(3) 0.8933(3) 0.0821(2) 0.0417(7) Uani 1 1 d .
H29 H 0.7605 0.8887 0.0748 0.050 Uiso 1 1 calc R
C30 C 0.8579(3) 0.7891(3) 0.0485(2) 0.0394(7) Uani 1 1 d .
C31 C 0.9844(3) 0.8017(3) 0.0603(2) 0.0419(7) Uani 1 1 d .
H31 H 0.9984 0.7333 0.0394 0.050 Uiso 1 1 calc R
C32 C 1.0891(3) 0.9164(3) 0.1033(2) 0.0379(7) Uani 1 1 d .
C33 C 1.4545(3) 1.0676(3) 0.1700(2) 0.0545(9) Uani 1 1 d .
H33 H 1.5193 1.1408 0.2090 0.065 Uiso 1 1 calc R
C34 C 1.3279(3) 1.0465(3) 0.1675(2) 0.0444(8) Uani 1 1 d .
H34 H 1.3092 1.1046 0.2035 0.053 Uiso 1 1 calc R
C35 C 1.2273(3) 0.9382(3) 0.1111(2) 0.0387(7) Uani 1 1 d .
C36 C 1.2631(3) 0.8560(3) 0.0607(2) 0.0484(8) Uani 1 1 d .
H36 H 1.1998 0.7807 0.0230 0.058 Uiso 1 1 calc R
C37 C 1.3947(3) 0.8874(3) 0.0671(3) 0.0585(9) Uani 1 1 d .
H37 H 1.4168 0.8319 0.0311 0.070 Uiso 1 1 calc R
C38 C 0.7450(3) 0.6713(3) -0.0054(2) 0.0401(7) Uani 1 1 d .
C39 C 0.6672(3) 0.6791(3) -0.0786(2) 0.0488(8) Uani 1 1 d .
H39 H 0.6848 0.7577 -0.0904 0.059 Uiso 1 1 calc R
C40 C 0.5643(3) 0.5736(3) -0.1347(2) 0.0608(10) Uani 1 1 d .
H40 H 0.5118 0.5811 -0.1824 0.073 Uiso 1 1 calc R
C41 C 0.5402(4) 0.4570(3) -0.1191(3) 0.0627(10) Uani 1 1 d .
H41 H 0.4723 0.3851 -0.1571 0.075 Uiso 1 1 calc R
C42 C 0.6165(3) 0.4472(3) -0.0474(3) 0.0598(9) Uani 1 1 d .
H42 H 0.6008 0.3680 -0.0383 0.072 Uiso 1 1 calc R
C43 C 0.7174(3) 0.5535(3) 0.0124(2) 0.0488(8) Uani 1 1 d .
C44 C 0.7842(3) 0.5400(4) 0.1018(4) 0.0703(12) Uani 1 1 d .
O5 O -0.0104(9) 0.4298(8) 0.4716(7) 0.174(4) Uani 0.50 1 d P
O6 O 0.0444(18) 0.498(2) 0.0297(13) 0.338(10) Uani 0.50 1 d P

loop_
_atom_site_aniso_label
_atom_site_aniso_U_11
_atom_site_aniso_U_22
_atom_site_aniso_U_33
_atom_site_aniso_U_23
_atom_site_aniso_U_13
_atom_site_aniso_U_12
Zn1 0.0423(2) 0.0407(2) 0.0485(2) 0.00465(16) 0.00065(17) 0.01845(17)
N1 0.0434(15) 0.0401(15) 0.0488(15) 0.0093(12) 0.0036(12) 0.0198(12)
N2 0.0423(15) 0.0410(14) 0.0421(14) 0.0155(11) 0.0106(12) 0.0217(12)
N3 0.067(2) 0.093(3) 0.072(2) 0.0216(19) 0.0187(18) 0.058(2)
N4 0.0389(15) 0.0420(15) 0.0492(15) 0.0053(12) 0.0029(12) 0.0175(12)
N5 0.0370(14) 0.0391(14) 0.0393(14) 0.0109(11) 0.0045(11) 0.0139(11)
N6 0.0422(17) 0.071(2) 0.069(2) 0.0271(17) 0.0125(15) 0.0220(16)
O1 0.0459(13) 0.0508(14) 0.0634(15) 0.0159(11) 0.0143(11) 0.0138(11)
O2 0.0677(16) 0.0469(13) 0.0454(13) 0.0029(11) 0.0099(12) 0.0188(12)
O3 0.074(2) 0.092(2) 0.075(2) 0.0384(18) -0.0201(17) 0.0051(17)
O4 0.081(2) 0.082(2) 0.156(3) 0.056(2) 0.003(2) 0.0416(18)
C1 0.0412(18) 0.0447(19) 0.068(2) 0.0119(17) 0.0141(16) 0.0227(16)
C2 0.0432(19) 0.0398(18) 0.061(2) 0.0053(15) 0.0096(16) 0.0191(15)
C3 0.0395(17) 0.0379(16) 0.0425(17) 0.0166(14) 0.0078(14) 0.0186(14)
C4 0.0416(18) 0.0449(18) 0.054(2) 0.0115(15) 0.0149(15) 0.0208(15)
C5 0.051(2) 0.0431(18) 0.053(2) 0.0057(15) 0.0134(16) 0.0212(16)
C6 0.0396(17) 0.0392(16) 0.0389(16) 0.0150(13) 0.0097(13) 0.0209(14)
C7 0.0374(17) 0.0450(18) 0.0449(17) 0.0158(14) 0.0121(14) 0.0225(14)
C8 0.0427(17) 0.0408(17) 0.0346(16) 0.0137(13) 0.0084(13) 0.0203(14)
C9 0.0376(17) 0.0413(17) 0.0476(18) 0.0119(14) 0.0075(14) 0.0180(14)
C10 0.0411(17) 0.0438(18) 0.0424(17) 0.0160(14) 0.0079(14) 0.0237(15)
C11 0.052(2) 0.082(3) 0.077(3) 0.023(2) 0.0122(19) 0.039(2)
C12 0.048(2) 0.059(2) 0.068(2) 0.0163(18) 0.0126(17) 0.0326(18)
C13 0.0451(18) 0.0521(19) 0.0416(17) 0.0178(15) 0.0130(14) 0.0303(16)
C14 0.058(2) 0.065(2) 0.060(2) 0.0103(18) 0.0086(18) 0.0383(19)
C15 0.078(3) 0.081(3) 0.068(3) 0.012(2) 0.015(2) 0.058(3)
C16 0.0404(17) 0.0432(17) 0.0366(16) 0.0074(13) 0.0041(13) 0.0225(14)
C17 0.064(2) 0.060(2) 0.0461(19) 0.0155(17) 0.0181(17) 0.0339(19)
C18 0.085(3) 0.081(3) 0.048(2) 0.007(2) 0.019(2) 0.050(2)
C19 0.078(3) 0.063(2) 0.057(2) -0.0149(19) 0.001(2) 0.039(2)
C20 0.055(2) 0.0423(19) 0.063(2) -0.0023(17) 0.0014(18) 0.0172(17)
C21 0.0363(16) 0.0386(17) 0.0438(17) 0.0008(14) 0.0014(14) 0.0174(14)
C22 0.0479(19) 0.0359(17) 0.0489(19) 0.0121(15) 0.0102(15) 0.0226(15)
C23 0.0369(18) 0.0408(18) 0.063(2) -0.0006(16) -0.0043(16) 0.0116(15)
C24 0.0325(17) 0.0456(19) 0.063(2) 0.0047(16) -0.0005(15) 0.0166(15)
C25 0.0352(16) 0.0408(17) 0.0371(16) 0.0114(13) 0.0077(13) 0.0163(14)
C26 0.0349(17) 0.0398(18) 0.058(2) 0.0048(15) 0.0027(15) 0.0121(14)
C27 0.0323(17) 0.0446(19) 0.062(2) 0.0051(16) 0.0021(15) 0.0157(15)
C28 0.0357(16) 0.0388(16) 0.0361(16) 0.0118(13) 0.0050(13) 0.0133(14)
C29 0.0337(16) 0.0406(17) 0.0475(18) 0.0133(14) 0.0024(14) 0.0139(14)
C30 0.0387(17) 0.0372(16) 0.0413(17) 0.0147(13) 0.0031(13) 0.0153(14)
C31 0.0430(18) 0.0357(16) 0.0451(17) 0.0116(14) 0.0044(14) 0.0161(14)
C32 0.0372(17) 0.0371(16) 0.0382(16) 0.0142(13) 0.0060(13) 0.0144(14)
C33 0.0391(19) 0.056(2) 0.054(2) 0.0145(17) 0.0031(16) 0.0096(17)
C34 0.0394(18) 0.0435(18) 0.0461(18) 0.0110(14) 0.0027(14) 0.0158(15)
C35 0.0391(17) 0.0386(16) 0.0388(16) 0.0166(13) 0.0057(13) 0.0160(14)
C36 0.0431(19) 0.0432(18) 0.056(2) 0.0143(15) 0.0116(16) 0.0156(15)
C37 0.059(2) 0.058(2) 0.069(2) 0.0206(19) 0.0198(19) 0.033(2)
C38 0.0370(16) 0.0375(16) 0.0409(17) 0.0092(13) 0.0029(13) 0.0135(13)
C39 0.052(2) 0.0463(19) 0.0449(19) 0.0125(15) 0.0000(16) 0.0204(16)
C40 0.057(2) 0.069(3) 0.045(2) 0.0057(18) -0.0080(17) 0.0239(19)
C41 0.055(2) 0.052(2) 0.055(2) -0.0068(18) -0.0042(18) 0.0108(18)
C42 0.056(2) 0.0370(18) 0.078(3) 0.0073(17) 0.0049(19) 0.0160(17)
C43 0.0418(18) 0.0392(18) 0.057(2) 0.0138(15) -0.0014(15) 0.0121(15)
C44 0.040(2) 0.049(2) 0.114(4) 0.045(2) 0.002(2) 0.0069(18)
O5 0.145(7) 0.146(8) 0.189(10) -0.006(7) -0.079(7) 0.061(7)
O6 0.31(2) 0.41(2) 0.28(2) -0.067(18) -0.116(15) 0.22(2)

loop_
_atom_type_symbol
_atom_type_description
_atom_type_scat_dispersion_real
_atom_type_scat_dispersion_imag
_atom_type_scat_source
C C 0.0033 0.0016 'International Tables Vol C Tables 4.2.6.8 and 6.1.1.4'
H H 0.0000 0.0000 'International Tables Vol C Tables 4.2.6.8 and 6.1.1.4'
N N 0.0061 0.0033 'International Tables Vol C Tables 4.2.6.8 and 6.1.1.4'
O O 0.0106 0.0060 'International Tables Vol C Tables 4.2.6.8 and 6.1.1.4'
Zn Zn 0.2839 1.4301 'International Tables Vol C Tables 4.2.6.8 and 6.1.1.4'

loop_
_geom_angle_atom_site_label_1
_geom_angle_atom_site_label_2
_geom_angle_atom_site_label_3
_geom_angle
_geom_angle_site_symmetry_1
_geom_angle_site_symmetry_3
O1 Zn1 N1 96.90(10) . 1_665
O1 Zn1 N4 106.28(10) . .
N1 Zn1 N4 106.88(10) 1_665 .
O1 Zn1 O4 139.69(12) . 1_565
N1 Zn1 O4 112.98(11) 1_665 1_565
N4 Zn1 O4 90.78(11) . 1_565
O1 Zn1 O3 96.14(12) . 1_565
N1 Zn1 O3 91.87(10) 1_665 1_565
N4 Zn1 O3 148.39(11) . 1_565
O4 Zn1 O3 58.11(12) 1_565 1_565
O1 Zn1 C44 119.94(14) . 1_565
N1 Zn1 C44 103.34(10) 1_665 1_565
N4 Zn1 C44 120.05(14) . 1_565
O4 Zn1 C44 29.38(13) 1_565 1_565
O3 Zn1 C44 28.73(12) 1_565 1_565
C1 N1 C5 116.2(3) . .
C1 N1 Zn1 115.0(2) . 1_445
C5 N1 Zn1 128.7(2) . 1_445
C10 N2 C6 118.7(3) . .
C11 N3 C15 115.6(3) . .
C23 N4 C27 116.6(3) . .
C23 N4 Zn1 127.2(2) . .
C27 N4 Zn1 115.6(2) . .
C32 N5 C28 118.4(2) . .
C33 N6 C37 114.8(3) . .
C22 O1 Zn1 108.4(2) . .
C44 O3 Zn1 86.2(3) . 1_545
C44 O4 Zn1 93.8(3) . 1_545
N1 C1 C2 123.8(3) . .
N1 C1 H1 118.1 . .
C2 C1 H1 118.1 . .
C1 C2 C3 119.9(3) . .
C1 C2 H2 120.1 . .
C3 C2 H2 120.1 . .
C4 C3 C2 116.6(3) . .
C4 C3 C6 120.9(3) . .
C2 C3 C6 122.5(3) . .
C5 C4 C3 120.0(3) . .
C5 C4 H4 120.0 . .
C3 C4 H4 120.0 . .
N1 C5 C4 123.6(3) . .
N1 C5 H5 118.2 . .
C4 C5 H5 118.2 . .
N2 C6 C7 121.6(3) . .
N2 C6 C3 115.6(3) . .
C7 C6 C3 122.8(3) . .
C8 C7 C6 120.4(3) . .
C8 C7 H7 119.8 . .
C6 C7 H7 119.8 . .
C7 C8 C9 117.2(3) . .
C7 C8 C16 122.0(3) . .
C9 C8 C16 120.7(3) . .
C8 C9 C10 119.9(3) . .
C8 C9 H9 120.0 . .
C10 C9 H9 120.0 . .
N2 C10 C9 122.0(3) . .
N2 C10 C13 115.9(3) . .
C9 C10 C13 122.0(3) . .
N3 C11 C12 124.4(4) . .
N3 C11 H11 117.8 . .
C12 C11 H11 117.8 . .
C13 C12 C11 119.8(3) . .
C13 C12 H12 120.1 . .
C11 C12 H12 120.1 . .
C12 C13 C14 115.8(3) . .
C12 C13 C10 123.8(3) . .
C14 C13 C10 120.4(3) . .
C15 C14 C13 120.0(3) . .
C15 C14 H14 120.0 . .
C13 C14 H14 120.0 . .
N3 C15 C14 124.3(4) . .
N3 C15 H15 117.8 . .
C14 C15 H15 117.8 . .
C17 C16 C21 118.9(3) . .
C17 C16 C8 118.1(3) . .
C21 C16 C8 122.9(3) . .
C18 C17 C16 121.1(3) . .
C18 C17 H17 119.5 . .
C16 C17 H17 119.5 . .
C19 C18 C17 120.3(3) . .
C19 C18 H18 119.8 . .
C17 C18 H18 119.8 . .
C18 C19 C20 119.6(3) . .
C18 C19 H19 120.2 . .
C20 C19 H19 120.2 . .
C19 C20 C21 121.2(3) . .
C19 C20 H20 119.4 . .
C21 C20 H20 119.4 . .
C20 C21 C16 118.8(3) . .
C20 C21 C22 118.9(3) . .
C16 C21 C22 122.2(3) . .
O2 C22 O1 123.2(3) . .
O2 C22 C21 120.5(3) . .
O1 C22 C21 116.3(3) . .
N4 C23 C24 123.7(3) . .
N4 C23 H23 118.1 . .
C24 C23 H23 118.1 . .
C23 C24 C25 119.8(3) . .
C23 C24 H24 120.1 . .
C25 C24 H24 120.1 . .
C26 C25 C24 116.3(3) . .
C26 C25 C28 122.2(3) . .
C24 C25 C28 121.5(3) . .
C27 C26 C25 120.3(3) . .
C27 C26 H26 119.9 . .
C25 C26 H26 119.9 . .
N4 C27 C26 123.2(3) . .
N4 C27 H27 118.4 . .
C26 C27 H27 118.4 . .
N5 C28 C29 121.7(3) . .
N5 C28 C25 116.0(2) . .
C29 C28 C25 122.2(3) . .
C30 C29 C28 120.4(3) . .
C30 C29 H29 119.8 . .
C28 C29 H29 119.8 . .
C29 C30 C31 117.4(3) . .
C29 C30 C38 121.1(3) . .
C31 C30 C38 121.3(3) . .
C32 C31 C30 119.9(3) . .
C32 C31 H31 120.1 . .
C30 C31 H31 120.1 . .
N5 C32 C31 122.2(3) . .
N5 C32 C35 115.4(2) . .
C31 C32 C35 122.2(3) . .
N6 C33 C34 125.0(3) . .
N6 C33 H33 117.5 . .
C34 C33 H33 117.5 . .
C33 C34 C35 119.8(3) . .
C33 C34 H34 120.1 . .
C35 C34 H34 120.1 . .
C36 C35 C34 116.5(3) . .
C36 C35 C32 122.7(3) . .
C34 C35 C32 120.8(3) . .
C35 C36 C37 119.0(3) . .
C35 C36 H36 120.5 . .
C37 C36 H36 120.5 . .
N6 C37 C36 124.8(3) . .
N6 C37 H37 117.6 . .
C36 C37 H37 117.6 . .
C39 C38 C43 118.8(3) . .
C39 C38 C30 118.3(3) . .
C43 C38 C30 122.9(3) . .
C40 C39 C38 121.8(3) . .
C40 C39 H39 119.1 . .
C38 C39 H39 119.1 . .
C41 C40 C39 119.2(3) . .
C41 C40 H40 120.4 . .
C39 C40 H40 120.4 . .
C42 C41 C40 119.9(3) . .
C42 C41 H41 120.1 . .
C40 C41 H41 120.1 . .
C41 C42 C43 121.4(3) . .
C41 C42 H42 119.3 . .
C43 C42 H42 119.3 . .
C38 C43 C42 118.8(3) . .
C38 C43 C44 121.1(3) . .
C42 C43 C44 119.8(3) . .
O3 C44 O4 121.9(4) . .
O3 C44 C43 120.7(4) . .
O4 C44 C43 117.4(5) . .
O3 C44 Zn1 65.1(2) . 1_545
O4 C44 Zn1 56.8(2) . 1_545
C43 C44 Zn1 174.2(3) . 1_545

loop_
_geom_bond_atom_site_label_1
_geom_bond_atom_site_label_2
_geom_bond_distance
_geom_bond_site_symmetry_2
Zn1 O1 1.980(2) .
Zn1 N1 2.066(3) 1_665
Zn1 N4 2.071(3) .
Zn1 O4 2.120(4) 1_565
Zn1 O3 2.296(3) 1_565
Zn1 C44 2.527(4) 1_565
N1 C1 1.338(4) .
N1 C5 1.347(4) .
N1 Zn1 2.066(2) 1_445
N2 C10 1.338(4) .
N2 C6 1.345(4) .
N3 C11 1.323(5) .
N3 C15 1.329(5) .
N4 C23 1.331(4) .
N4 C27 1.336(4) .
N5 C32 1.346(4) .
N5 C28 1.346(4) .
N6 C33 1.330(4) .
N6 C37 1.335(4) .
O1 C22 1.284(4) .
O2 C22 1.231(4) .
O3 C44 1.217(5) .
O3 Zn1 2.296(3) 1_545
O4 C44 1.242(5) .
O4 Zn1 2.120(4) 1_545
C1 C2 1.366(4) .
C1 H1 0.9300 .
C2 C3 1.389(4) .
C2 H2 0.9300 .
C3 C4 1.388(4) .
C3 C6 1.482(4) .
C4 C5 1.365(4) .
C4 H4 0.9300 .
C5 H5 0.9300 .
C6 C7 1.388(4) .
C7 C8 1.382(4) .
C7 H7 0.9300 .
C8 C9 1.390(4) .
C8 C16 1.487(4) .
C9 C10 1.390(4) .
C9 H9 0.9300 .
C10 C13 1.485(4) .
C11 C12 1.382(5) .
C11 H11 0.9300 .
C12 C13 1.381(4) .
C12 H12 0.9300 .
C13 C14 1.389(4) .
C14 C15 1.373(5) .
C14 H14 0.9300 .
C15 H15 0.9300 .
C16 C17 1.390(4) .
C16 C21 1.406(4) .
C17 C18 1.374(5) .
C17 H17 0.9300 .
C18 C19 1.373(5) .
C18 H18 0.9300 .
C19 C20 1.380(5) .
C19 H19 0.9300 .
C20 C21 1.392(4) .
C20 H20 0.9300 .
C21 C22 1.500(4) .
C23 C24 1.373(4) .
C23 H23 0.9300 .
C24 C25 1.386(4) .
C24 H24 0.9300 .
C25 C26 1.385(4) .
C25 C28 1.479(4) .
C26 C27 1.372(4) .
C26 H26 0.9300 .
C27 H27 0.9300 .
C28 C29 1.394(4) .
C29 C30 1.376(4) .
C29 H29 0.9300 .
C30 C31 1.396(4) .
C30 C38 1.487(4) .
C31 C32 1.385(4) .
C31 H31 0.9300 .
C32 C35 1.491(4) .
C33 C34 1.366(4) .
C33 H33 0.9300 .
C34 C35 1.388(4) .
C34 H34 0.9300 .
C35 C36 1.382(4) .
C36 C37 1.386(5) .
C36 H36 0.9300 .
C37 H37 0.9300 .
C38 C39 1.385(4) .
C38 C43 1.392(4) .
C39 C40 1.380(4) .
C39 H39 0.9300 .
C40 C41 1.377(5) .
C40 H40 0.9300 .
C41 C42 1.369(5) .
C41 H41 0.9300 .
C42 C43 1.397(4) .
C42 H42 0.9300 .
C43 C44 1.532(5) .
C44 Zn1 2.527(4) 1_545
O5 O5 1.684(17) 2_566
O6 O6 1.31(2) 2_565
